data_2235914
loop_
_publ_author_name
'Jittaniyom, Chutima'
'Sommit, Damrong'
'Muangsin, Nongnuj'
'Pudhom, Khanitha'

_publ_section_title
;
 Andirobin from <i>X. moluccensis</i>
;
_journal_coeditor_code LR2061
_journal_issue 8
_journal_name_full 'Acta Crystallographica Section E'
_journal_page_first o2550
_journal_page_last o2551
_journal_paper_doi 10.1107/S1600536812027705
_journal_volume 68
_journal_year 2012
_chemical_formula_iupac 'C27 H32 O7'
_chemical_formula_moiety 'C27 H32 O7'
_chemical_formula_sum 'C27 H32 O7'
_chemical_formula_weight 468.53
_chemical_name_common Andirobin
_chemical_name_systematic
;
methyl
2-{(1<i>R</i>,2<i>R</i>)-2-[(1a<i>S</i>,4<i>S</i>,4a<i>S</i>,8a<i>S</i>)-
4-(furan-3-yl)-4a-methyl-8-methylene-2-
oxooctahydrooxireno[2,3-<i>d</i>]isochromen-7-yl]-2,6,6-trimethyl-
5-oxocyclohex-3-en-1-yl}acetate
;
_space_group_IT_number 19
_symmetry_cell_setting orthorhombic
_symmetry_space_group_name_Hall 'P 2ac 2ab'
_symmetry_space_group_name_H-M 'P 21 21 21'
_audit_creation_method 'WinGX routine CIF_UPDATE'
_cell_angle_alpha 90
_cell_angle_beta 90
_cell_angle_gamma 90
_cell_formula_units_Z 4
_cell_length_a 8.8125(5)
_cell_length_b 12.5907(7)
_cell_length_c 21.9393(11)
_cell_measurement_temperature 296(2)
_cell_volume 2434.3(2)
_computing_cell_refinement 'SAINT (Bruker, 2008)'
_computing_data_collection 'APEX2 (Bruker, 2008)'
_computing_data_reduction 'SAINT (Bruker, 2008)'
_computing_molecular_graphics 'ORTEP-3 (Farrugia, 1997'
_computing_publication_material 'publCIF (Westrip, 2010)'
_computing_structure_refinement 'SHELXL97 (Sheldrick, 2008)'
_computing_structure_solution 'SHELXS97 (Sheldrick, 2008)'
_diffrn_ambient_temperature 296(2)
_diffrn_measured_fraction_theta_full 0.99
_diffrn_measured_fraction_theta_max 0.99
_diffrn_measurement_device_type 'Bruker SMART APEXII CCD area-detector'
_diffrn_measurement_method '\f and \w'
_diffrn_radiation_monochromator graphite
_diffrn_radiation_source 'Mo K\a'
_diffrn_radiation_type MoK\a
_diffrn_radiation_wavelength 0.71073
_diffrn_reflns_av_R_equivalents 0.0201
_diffrn_reflns_limit_h_max 7
_diffrn_reflns_limit_h_min -11
_diffrn_reflns_limit_k_max 15
_diffrn_reflns_limit_k_min -15
_diffrn_reflns_limit_l_max 19
_diffrn_reflns_limit_l_min -28
_diffrn_reflns_number 13719
_diffrn_reflns_theta_full 27.49
_diffrn_reflns_theta_max 27.49
_diffrn_reflns_theta_min 1.86
_exptl_absorpt_coefficient_mu 0.092
_exptl_absorpt_correction_type none
_exptl_crystal_colour colourless
_exptl_crystal_density_diffrn 1.278
_exptl_crystal_density_method 'not measured'
_exptl_crystal_description prism
_exptl_crystal_F_000 1000
_exptl_crystal_size_max 0.48
_exptl_crystal_size_mid 0.40
_exptl_crystal_size_min 0.36
_refine_diff_density_max 0.683
_refine_diff_density_min -0.182
_refine_ls_extinction_method none
_refine_ls_goodness_of_fit_ref 1.113
_refine_ls_hydrogen_treatment constr
_refine_ls_matrix_type full
_refine_ls_number_parameters 312
_refine_ls_number_reflns 5520
_refine_ls_number_restraints 0
_refine_ls_restrained_S_all 1.113
_refine_ls_R_factor_all 0.0491
_refine_ls_R_factor_gt 0.0411
_refine_ls_shift/su_max 0.014
_refine_ls_shift/su_mean 0.001
_refine_ls_structure_factor_coef Fsqd
_refine_ls_weighting_details 'calc w=1/[\s^2^(Fo^2^)+(0.0714P)^2^+0.1995P] where P=(Fo^2^+2Fc^2^)/3'
_refine_ls_weighting_scheme calc
_refine_ls_wR_factor_gt 0.1098
_refine_ls_wR_factor_ref 0.1167
_reflns_number_gt 2725
_reflns_number_total 3132
_reflns_threshold_expression I>2sigma(I)
_cod_data_source_file lr2061.cif
_cod_data_source_block I
_cod_database_code 2235914
_cod_database_fobs_code 2235914

loop_
_symmetry_equiv_pos_as_xyz
'x, y, z'
'x+1/2, -y+1/2, -z'
'-x, y+1/2, -z+1/2'
'-x+1/2, -y, z+1/2'

loop_
_atom_site_type_symbol
_atom_site_label
_atom_site_fract_x
_atom_site_fract_y
_atom_site_fract_z
_atom_site_U_iso_or_equiv
_atom_site_adp_type
_atom_site_calc_flag
_atom_site_refinement_flags
_atom_site_occupancy
_atom_site_symmetry_multiplicity
C C1 0.8749(3) 0.19440(18) 0.08892(10) 0.0410(5) Uani d . 1 1
H H1 0.7868 0.1870 0.0660 0.049 Uiso calc R 1 1
C C2 0.9926(3) 0.2397(2) 0.06213(12) 0.0504(6) Uani d . 1 1
H H2 0.9842 0.2570 0.0211 0.060 Uiso calc R 1 1
C C3 1.1348(3) 0.2640(2) 0.09316(12) 0.0487(6) Uani d . 1 1
C C4 1.1303(3) 0.25998(19) 0.16248(12) 0.0427(5) Uani d . 1 1
C C5 1.0339(2) 0.16189(17) 0.18228(10) 0.0344(4) Uani d . 1 1
H H5 1.0890 0.1003 0.1664 0.041 Uiso calc R 1 1
C C6 1.0335(3) 0.1469(2) 0.25150(11) 0.0417(5) Uani d . 1 1
H H6A 1.0424 0.2159 0.2708 0.050 Uiso calc R 1 1
H H6B 0.9369 0.1166 0.2636 0.050 Uiso calc R 1 1
C C7 1.1586(3) 0.07683(19) 0.27427(10) 0.0406(5) Uani d . 1 1
C C8 0.6587(2) 0.00557(17) 0.15184(10) 0.0352(4) Uani d . 1 1
C C9 0.8277(2) 0.03182(16) 0.15559(9) 0.0324(4) Uani d . 1 1
H H9 0.8598 0.0073 0.1960 0.039 Uiso calc R 1 1
C C10 0.8716(2) 0.15387(17) 0.15342(10) 0.0338(4) Uani d . 1 1
C C11 0.9130(2) -0.04026(19) 0.10972(10) 0.0377(5) Uani d . 1 1
H H11A 1.0170 -0.0156 0.1068 0.045 Uiso calc R 1 1
H H11B 0.9156 -0.1118 0.1261 0.045 Uiso calc R 1 1
C C12 0.8468(2) -0.04512(19) 0.04580(10) 0.0364(4) Uani d . 1 1
H H12A 0.9024 -0.0975 0.0223 0.044 Uiso calc R 1 1
H H12B 0.8606 0.0233 0.0262 0.044 Uiso calc R 1 1
C C13 0.6761(2) -0.07398(16) 0.04482(9) 0.0321(4) Uani d . 1 1
C C14 0.5934(2) -0.00153(17) 0.08910(10) 0.0338(4) Uani d . 1 1
C C15 0.4320(2) 0.0194(2) 0.07674(11) 0.0436(5) Uani d . 1 1
H H15 0.3670 0.0315 0.1123 0.052 Uiso calc R 1 1
C C16 0.3595(3) -0.0313(2) 0.02300(11) 0.0466(6) Uani d . 1 1
C C17 0.6142(2) -0.05036(19) -0.01938(10) 0.0369(5) Uani d . 1 1
H H17 0.6351 0.0243 -0.0288 0.044 Uiso calc R 1 1
C C18 0.6499(3) -0.18975(18) 0.06402(11) 0.0447(5) Uani d . 1 1
H H18A 0.5447 -0.2074 0.0588 0.067 Uiso calc R 1 1
H H18B 0.6776 -0.1984 0.1060 0.067 Uiso calc R 1 1
H H18C 0.7109 -0.2358 0.0392 0.067 Uiso calc R 1 1
C C19 0.7500(3) 0.21722(19) 0.18871(12) 0.0447(6) Uani d . 1 1
H H19A 0.7865 0.2878 0.1964 0.067 Uiso calc R 1 1
H H19B 0.7291 0.1825 0.2267 0.067 Uiso calc R 1 1
H H19C 0.6587 0.2208 0.1649 0.067 Uiso calc R 1 1
C C20 0.6791(3) -0.11713(19) -0.06933(10) 0.0394(5) Uani d . 1 1
C C21 0.7912(3) -0.0869(2) -0.10764(12) 0.0569(7) Uani d . 1 1
H H21 0.8380 -0.0207 -0.1070 0.068 Uiso calc R 1 1
C C22 0.6448(4) -0.2222(2) -0.08653(13) 0.0603(7) Uani d . 1 1
H H22 0.5727 -0.2659 -0.0684 0.072 Uiso calc R 1 1
C C23 0.7334(4) -0.2479(3) -0.13315(12) 0.0614(8) Uani d . 1 1
H H23 0.7318 -0.3129 -0.1533 0.074 Uiso calc R 1 1
C C28 1.0646(3) 0.3679(2) 0.18309(17) 0.0640(8) Uani d . 1 1
H H28A 1.0457 0.3662 0.2262 0.096 Uiso calc R 1 1
H H28B 0.9713 0.3813 0.1618 0.096 Uiso calc R 1 1
H H28C 1.1360 0.4233 0.1741 0.096 Uiso calc R 1 1
C C29 1.2920(3) 0.2503(2) 0.18786(14) 0.0534(6) Uani d . 1 1
H H29A 1.3322 0.1816 0.1780 0.080 Uiso calc R 1 1
H H29B 1.2898 0.2590 0.2313 0.080 Uiso calc R 1 1
H H29C 1.3549 0.3043 0.1701 0.080 Uiso calc R 1 1
C C30 0.5775(3) -0.0189(2) 0.20065(11) 0.0503(6) Uani d . 1 1
H H30A 0.4774 -0.0411 0.1963 0.060 Uiso calc R 1 1
H H30B 0.6205 -0.0139 0.2392 0.060 Uiso calc R 1 1
C C31 1.3128(4) 0.0371(3) 0.35953(15) 0.0744(9) Uani d . 1 1
H H31A 1.2729 -0.0330 0.3658 0.112 Uiso calc R 1 1
H H31B 1.3411 0.0674 0.3980 0.112 Uiso calc R 1 1
H H31C 1.4004 0.0333 0.3336 0.112 Uiso calc R 1 1
O O1 0.8261(3) -0.1661(2) -0.14718(10) 0.0712(6) Uani d . 1 1
O O2 0.44932(17) -0.06685(16) -0.02238(8) 0.0484(4) Uani d . 1 1
O O3 0.54407(18) 0.09958(13) 0.06392(8) 0.0427(4) Uani d . 1 1
O O4 0.22495(19) -0.0432(2) 0.01901(10) 0.0681(6) Uani d . 1 1
O O5 1.2467(2) 0.2941(2) 0.06570(11) 0.0795(7) Uani d . 1 1
O O6 1.2129(2) 0.00409(15) 0.24700(8) 0.0535(4) Uani d . 1 1
O O7 1.1985(2) 0.10284(18) 0.33109(8) 0.0591(5) Uani d . 1 1

loop_
_atom_site_aniso_label
_atom_site_aniso_U_11
_atom_site_aniso_U_22
_atom_site_aniso_U_33
_atom_site_aniso_U_12
_atom_site_aniso_U_13
_atom_site_aniso_U_23
C1 0.0448(12) 0.0358(11) 0.0423(12) 0.0015(10) -0.0057(10) 0.0053(9)
C2 0.0575(14) 0.0491(14) 0.0446(13) -0.0022(12) 0.0010(11) 0.0135(11)
C3 0.0472(13) 0.0420(12) 0.0571(15) -0.0019(11) 0.0068(12) 0.0113(11)
C4 0.0369(10) 0.0364(11) 0.0549(14) -0.0032(9) 0.0027(10) -0.0047(10)
C5 0.0313(9) 0.0342(10) 0.0377(11) 0.0007(9) 0.0029(9) -0.0039(9)
C6 0.0383(11) 0.0486(13) 0.0380(11) 0.0017(10) 0.0011(10) -0.0083(10)
C7 0.0340(10) 0.0505(13) 0.0373(11) -0.0068(10) 0.0002(9) -0.0020(10)
C8 0.0333(9) 0.0357(10) 0.0368(10) 0.0013(9) 0.0054(9) -0.0015(9)
C9 0.0317(9) 0.0339(10) 0.0316(9) 0.0027(8) 0.0000(8) 0.0026(8)
C10 0.0317(9) 0.0330(10) 0.0368(10) 0.0028(8) 0.0011(9) -0.0006(8)
C11 0.0320(9) 0.0398(11) 0.0414(11) 0.0074(9) -0.0018(9) -0.0077(10)
C12 0.0293(9) 0.0411(11) 0.0386(10) 0.0025(9) 0.0041(9) -0.0052(9)
C13 0.0306(9) 0.0333(10) 0.0325(10) -0.0015(8) 0.0019(8) 0.0001(8)
C14 0.0295(9) 0.0351(10) 0.0367(10) 0.0001(8) 0.0056(8) 0.0020(9)
C15 0.0309(10) 0.0559(14) 0.0438(12) 0.0045(10) 0.0045(9) -0.0038(11)
C16 0.0320(10) 0.0609(15) 0.0470(13) 0.0008(11) 0.0005(10) 0.0015(11)
C17 0.0299(9) 0.0444(11) 0.0365(10) -0.0002(9) 0.0006(8) 0.0017(10)
C18 0.0554(13) 0.0355(11) 0.0433(12) -0.0041(11) 0.0017(11) 0.0028(9)
C19 0.0380(11) 0.0396(12) 0.0565(14) 0.0083(10) 0.0023(11) -0.0089(11)
C20 0.0365(10) 0.0490(12) 0.0327(10) -0.0007(10) -0.0034(9) 0.0000(10)
C21 0.0575(15) 0.0646(16) 0.0486(14) -0.0055(14) 0.0143(13) -0.0092(13)
C22 0.0700(18) 0.0625(16) 0.0485(14) -0.0169(15) 0.0043(14) -0.0103(13)
C23 0.079(2) 0.0610(17) 0.0440(14) 0.0081(16) -0.0053(14) -0.0161(13)
C28 0.0568(16) 0.0386(13) 0.097(2) -0.0021(12) 0.0090(16) -0.0122(14)
C29 0.0393(11) 0.0538(15) 0.0671(16) -0.0080(12) -0.0017(12) -0.0075(13)
C30 0.0443(12) 0.0640(16) 0.0426(12) -0.0058(12) 0.0092(11) 0.0043(12)
C31 0.0599(16) 0.102(3) 0.0610(17) 0.0075(19) -0.0247(15) -0.0005(18)
O1 0.0636(12) 0.0953(17) 0.0548(11) 0.0116(13) 0.0136(10) -0.0144(11)
O2 0.0303(7) 0.0707(12) 0.0441(9) -0.0009(8) -0.0025(7) -0.0084(8)
O3 0.0379(7) 0.0408(8) 0.0493(9) 0.0077(7) -0.0028(7) 0.0008(7)
O4 0.0308(8) 0.1065(17) 0.0671(12) -0.0061(10) 0.0017(9) -0.0101(13)
O5 0.0559(12) 0.110(2) 0.0727(13) -0.0154(12) 0.0136(11) 0.0291(14)
O6 0.0519(10) 0.0581(11) 0.0504(10) 0.0105(9) -0.0017(8) -0.0012(9)
O7 0.0537(10) 0.0788(13) 0.0450(10) 0.0036(10) -0.0149(8) -0.0079(9)

loop_
_atom_type_symbol
_atom_type_description
_atom_type_scat_dispersion_real
_atom_type_scat_dispersion_imag
_atom_type_scat_source
C C 0.0033 0.0016 'International Tables Vol C Tables 4.2.6.8 and 6.1.1.4'
H H 0 0 'International Tables Vol C Tables 4.2.6.8 and 6.1.1.4'
O O 0.0106 0.006 'International Tables Vol C Tables 4.2.6.8 and 6.1.1.4'

loop_
_geom_angle_atom_site_label_1
_geom_angle_atom_site_label_2
_geom_angle_atom_site_label_3
_geom_angle
C2 C1 C10 125.4(2)
C2 C1 H1 117.3
C10 C1 H1 117.3
C1 C2 C3 123.9(2)
C1 C2 H2 118.1
C3 C2 H2 118.1
O5 C3 C2 122.1(2)
O5 C3 C4 121.8(3)
C2 C3 C4 115.9(2)
C3 C4 C29 109.9(2)
C3 C4 C28 105.8(2)
C29 C4 C28 108.2(2)
C3 C4 C5 108.59(19)
C29 C4 C5 110.0(2)
C28 C4 C5 114.23(19)
C6 C5 C4 112.02(19)
C6 C5 C10 113.03(17)
C4 C5 C10 115.81(18)
C6 C5 H5 104.9
C4 C5 H5 104.9
C10 C5 H5 104.9
C7 C6 C5 113.70(19)
C7 C6 H6A 108.8
C5 C6 H6A 108.8
C7 C6 H6B 108.8
C5 C6 H6B 108.8
H6A C6 H6B 107.7
O6 C7 O7 123.4(2)
O6 C7 C6 125.4(2)
O7 C7 C6 111.1(2)
C30 C8 C14 121.5(2)
C30 C8 C9 122.2(2)
C14 C8 C9 115.96(17)
C8 C9 C11 108.14(17)
C8 C9 C10 116.50(17)
C11 C9 C10 115.45(17)
C8 C9 H9 105.2
C11 C9 H9 105.2
C10 C9 H9 105.2
C1 C10 C19 108.03(19)
C1 C10 C5 109.93(18)
C19 C10 C5 113.42(18)
C1 C10 C9 111.20(17)
C19 C10 C9 108.42(17)
C5 C10 C9 105.86(16)
C12 C11 C9 115.89(17)
C12 C11 H11A 108.3
C9 C11 H11A 108.3
C12 C11 H11B 108.3
C9 C11 H11B 108.3
H11A C11 H11B 107.4
C11 C12 C13 113.28(18)
C11 C12 H12A 108.9
C13 C12 H12A 108.9
C11 C12 H12B 108.9
C13 C12 H12B 108.9
H12A C12 H12B 107.7
C14 C13 C18 108.80(18)
C14 C13 C17 107.38(17)
C18 C13 C17 112.39(18)
C14 C13 C12 108.47(17)
C18 C13 C12 111.46(19)
C17 C13 C12 108.19(17)
O3 C14 C15 58.98(15)
O3 C14 C8 114.37(18)
C15 C14 C8 122.08(19)
O3 C14 C13 115.22(17)
C15 C14 C13 116.97(19)
C8 C14 C13 116.10(17)
O3 C15 C14 59.93(13)
O3 C15 C16 116.2(2)
C14 C15 C16 119.0(2)
O3 C15 H15 116.5
C14 C15 H15 116.5
C16 C15 H15 116.5
O4 C16 O2 119.0(2)
O4 C16 C15 122.5(2)
O2 C16 C15 118.41(18)
O2 C17 C20 105.46(18)
O2 C17 C13 111.37(17)
C20 C17 C13 115.22(18)
O2 C17 H17 108.2
C20 C17 H17 108.2
C13 C17 H17 108.2
C13 C18 H18A 109.5
C13 C18 H18B 109.5
H18A C18 H18B 109.5
C13 C18 H18C 109.5
H18A C18 H18C 109.5
H18B C18 H18C 109.5
C10 C19 H19A 109.5
C10 C19 H19B 109.5
H19A C19 H19B 109.5
C10 C19 H19C 109.5
H19A C19 H19C 109.5
H19B C19 H19C 109.5
C21 C20 C22 104.8(2)
C21 C20 C17 125.2(2)
C22 C20 C17 130.0(2)
C20 C21 O1 110.9(3)
C20 C21 H21 124.6
O1 C21 H21 124.6
C23 C22 C20 108.0(3)
C23 C22 H22 126.0
C20 C22 H22 126.0
C22 C23 O1 110.2(3)
C22 C23 H23 124.9
O1 C23 H23 124.9
C4 C28 H28A 109.5
C4 C28 H28B 109.5
H28A C28 H28B 109.5
C4 C28 H28C 109.5
H28A C28 H28C 109.5
H28B C28 H28C 109.5
C4 C29 H29A 109.5
C4 C29 H29B 109.5
H29A C29 H29B 109.5
C4 C29 H29C 109.5
H29A C29 H29C 109.5
H29B C29 H29C 109.5
C8 C30 H30A 120.0
C8 C30 H30B 120.0
H30A C30 H30B 120.0
O7 C31 H31A 109.5
O7 C31 H31B 109.5
H31A C31 H31B 109.5
O7 C31 H31C 109.5
H31A C31 H31C 109.5
H31B C31 H31C 109.5
C23 O1 C21 106.1(2)
C16 O2 C17 120.06(18)
C15 O3 C14 61.09(14)
C7 O7 C31 116.5(2)

loop_
_geom_bond_atom_site_label_1
_geom_bond_atom_site_label_2
_geom_bond_distance
C1 C2 1.321(3)
C1 C10 1.505(3)
C1 H1 0.9300
C2 C3 1.459(4)
C2 H2 0.9300
C3 O5 1.215(3)
C3 C4 1.522(4)
C4 C29 1.534(3)
C4 C28 1.545(3)
C4 C5 1.561(3)
C5 C6 1.530(3)
C5 C10 1.567(3)
C5 H5 0.9800
C6 C7 1.498(3)
C6 H6A 0.9700
C6 H6B 0.9700
C7 O6 1.194(3)
C7 O7 1.336(3)
C8 C30 1.324(3)
C8 C14 1.495(3)
C8 C9 1.528(3)
C9 C11 1.550(3)
C9 C10 1.585(3)
C9 H9 0.9800
C10 C19 1.545(3)
C11 C12 1.520(3)
C11 H11A 0.9700
C11 H11B 0.9700
C12 C13 1.547(3)
C12 H12A 0.9700
C12 H12B 0.9700
C13 C14 1.519(3)
C13 C18 1.535(3)
C13 C17 1.540(3)
C14 O3 1.454(3)
C14 C15 1.471(3)
C15 O3 1.440(3)
C15 C16 1.485(3)
C15 H15 0.9800
C16 O4 1.198(3)
C16 O2 1.348(3)
C17 O2 1.469(2)
C17 C20 1.495(3)
C17 H17 0.9800
C18 H18A 0.9600
C18 H18B 0.9600
C18 H18C 0.9600
C19 H19A 0.9600
C19 H19B 0.9600
C19 H19C 0.9600
C20 C21 1.351(4)
C20 C22 1.408(4)
C21 O1 1.358(3)
C21 H21 0.9300
C22 C23 1.327(4)
C22 H22 0.9300
C23 O1 1.350(4)
C23 H23 0.9300
C28 H28A 0.9600
C28 H28B 0.9600
C28 H28C 0.9600
C29 H29A 0.9600
C29 H29B 0.9600
C29 H29C 0.9600
C30 H30A 0.9300
C30 H30B 0.9300
C31 O7 1.445(4)
C31 H31A 0.9600
C31 H31B 0.9600
C31 H31C 0.9600

loop_
_geom_torsion_atom_site_label_1
_geom_torsion_atom_site_label_2
_geom_torsion_atom_site_label_3
_geom_torsion_atom_site_label_4
_geom_torsion
C10 C1 C2 C3 -4.6(4)
C1 C2 C3 O5 171.1(3)
C1 C2 C3 C4 -14.6(4)
O5 C3 C4 C29 -24.3(4)
C2 C3 C4 C29 161.4(2)
O5 C3 C4 C28 92.2(3)
C2 C3 C4 C28 -82.1(3)
O5 C3 C4 C5 -144.7(3)
C2 C3 C4 C5 41.0(3)
C3 C4 C5 C6 175.64(19)
C29 C4 C5 C6 55.3(3)
C28 C4 C5 C6 -66.5(3)
C3 C4 C5 C10 -52.7(2)
C29 C4 C5 C10 -173.07(19)
C28 C4 C5 C10 65.1(3)
C4 C5 C6 C7 -90.5(2)
C10 C5 C6 C7 136.50(19)
C5 C6 C7 O6 -31.4(3)
C5 C6 C7 O7 151.5(2)
C30 C8 C9 C11 127.1(2)
C14 C8 C9 C11 -47.0(2)
C30 C8 C9 C10 -100.9(3)
C14 C8 C9 C10 84.9(2)
C2 C1 C10 C19 118.2(3)
C2 C1 C10 C5 -6.1(3)
C2 C1 C10 C9 -123.0(3)
C6 C5 C10 C1 166.66(19)
C4 C5 C10 C1 35.5(2)
C6 C5 C10 C19 45.6(3)
C4 C5 C10 C19 -85.6(2)
C6 C5 C10 C9 -73.1(2)
C4 C5 C10 C9 155.70(18)
C8 C9 C10 C1 -81.7(2)
C11 C9 C10 C1 46.8(2)
C8 C9 C10 C19 36.9(3)
C11 C9 C10 C19 165.38(18)
C8 C9 C10 C5 158.90(17)
C11 C9 C10 C5 -72.6(2)
C8 C9 C11 C12 48.3(3)
C10 C9 C11 C12 -84.2(2)
C9 C11 C12 C13 -53.0(3)
C11 C12 C13 C14 50.4(2)
C11 C12 C13 C18 -69.3(2)
C11 C12 C13 C17 166.60(19)
C30 C8 C14 O3 99.9(3)
C9 C8 C14 O3 -85.9(2)
C30 C8 C14 C15 32.5(3)
C9 C8 C14 C15 -153.4(2)
C30 C8 C14 C13 -122.1(2)
C9 C8 C14 C13 52.1(3)
C18 C13 C14 O3 -151.59(18)
C17 C13 C14 O3 -29.7(2)
C12 C13 C14 O3 87.0(2)
C18 C13 C14 C15 -85.1(2)
C17 C13 C14 C15 36.8(3)
C12 C13 C14 C15 153.5(2)
C18 C13 C14 C8 70.8(2)
C17 C13 C14 C8 -167.32(18)
C12 C13 C14 C8 -50.6(2)
C8 C14 C15 O3 101.0(2)
C13 C14 C15 O3 -104.6(2)
O3 C14 C15 C16 105.2(2)
C8 C14 C15 C16 -153.8(2)
C13 C14 C15 C16 0.6(3)
O3 C15 C16 O4 -132.8(3)
C14 C15 C16 O4 158.6(3)
O3 C15 C16 O2 48.4(3)
C14 C15 C16 O2 -20.2(4)
C14 C13 C17 O2 -58.0(2)
C18 C13 C17 O2 61.6(2)
C12 C13 C17 O2 -174.94(18)
C14 C13 C17 C20 -178.09(18)
C18 C13 C17 C20 -58.5(3)
C12 C13 C17 C20 65.0(2)
O2 C17 C20 C21 137.5(3)
C13 C17 C20 C21 -99.2(3)
O2 C17 C20 C22 -44.4(3)
C13 C17 C20 C22 78.9(3)
C22 C20 C21 O1 0.5(3)
C17 C20 C21 O1 179.0(2)
C21 C20 C22 C23 -0.9(3)
C17 C20 C22 C23 -179.3(3)
C20 C22 C23 O1 0.9(4)
C22 C23 O1 C21 -0.6(4)
C20 C21 O1 C23 0.0(3)
O4 C16 O2 C17 178.2(3)
C15 C16 O2 C17 -3.0(4)
C20 C17 O2 C16 169.0(2)
C13 C17 O2 C16 43.4(3)
C16 C15 O3 C14 -109.9(2)
C8 C14 O3 C15 -114.1(2)
C13 C14 O3 C15 107.6(2)
O6 C7 O7 C31 -0.4(4)
C6 C7 O7 C31 176.7(2)

loop_
_cod_related_entry_id
_cod_related_entry_database
_cod_related_entry_code
1 ChemSpider 30657989
